data_4027728
loop_
_publ_author_name
'Suman K Roy'
'Subhas Samanta'
'Mominul Sinan'
'Pradip Ghosh'
'Sreebrata Goswami'

_publ_section_title
;
 Aerial Oxidation of Protonated Aromatic Amines. Isolation, X-ray
 Structure, and Redox and Spectral Characteristics of N- Containing Dyes
;
_journal_name_full 'Journal of Organic Chemistry'
_journal_page_first 10249
_journal_page_last 10259
_journal_paper_doi 10.1021/jo3019126
_journal_volume 77
_journal_year 2012
_chemical_formula_moiety 'C36 H27 N5'
_chemical_formula_sum 'C36 H27 N5'
_chemical_formula_weight 529.63
_chemical_name_systematic
;
 ?
;
_space_group_IT_number 2
_symmetry_cell_setting triclinic
_symmetry_space_group_name_Hall '-P 1'
_symmetry_space_group_name_H-M 'P -1'
_atom_sites_solution_hydrogens geom
_atom_sites_solution_primary direct
_atom_sites_solution_secondary difmap
_audit_creation_method SHELXL-97
_cell_angle_alpha 103.294(9)
_cell_angle_beta 105.814(10)
_cell_angle_gamma 104.803(7)
_cell_formula_units_Z 2
_cell_length_a 9.893(3)
_cell_length_b 10.737(3)
_cell_length_c 14.794(6)
_cell_measurement_temperature 293(2)
_cell_volume 1383.9(8)
_computing_cell_refinement 'BRUKER APEX II'
_computing_data_collection 'BRUKER APEX II'
_computing_data_reduction 'BRUKER APEX SAINT'
_computing_molecular_graphics 'SHELXTL, PLATON'
_computing_publication_material 'MERCURY 2.2'
_computing_structure_refinement 'SHELXL-97 (Sheldrick, 1997)'
_computing_structure_solution 'SHELXS-97 (Sheldrick, 1990)'
_diffrn_ambient_temperature 293(2)
_diffrn_measured_fraction_theta_full 0.855
_diffrn_measured_fraction_theta_max 0.855
_diffrn_measurement_device_type 'BRUKER CCD AREA DETECTOR'
_diffrn_measurement_method 'OMEGA SCAN'
_diffrn_radiation_monochromator graphite
_diffrn_radiation_source 'fine-focus sealed tube'
_diffrn_radiation_type MoK\a
_diffrn_radiation_wavelength 0.71073
_diffrn_reflns_av_R_equivalents 0.0575
_diffrn_reflns_av_sigmaI/netI 0.0585
_diffrn_reflns_limit_h_max 8
_diffrn_reflns_limit_h_min -9
_diffrn_reflns_limit_k_max 10
_diffrn_reflns_limit_k_min -10
_diffrn_reflns_limit_l_max 14
_diffrn_reflns_limit_l_min -14
_diffrn_reflns_number 7877
_diffrn_reflns_theta_full 20.93
_diffrn_reflns_theta_max 20.93
_diffrn_reflns_theta_min 1.51
_exptl_absorpt_coefficient_mu 0.076
_exptl_absorpt_correction_T_max 0.9916
_exptl_absorpt_correction_T_min 0.9864
_exptl_absorpt_correction_type multi-scan
_exptl_absorpt_process_details SADABS
_exptl_crystal_colour RED
_exptl_crystal_density_diffrn 1.271
_exptl_crystal_description BLOCK
_exptl_crystal_F_000 556
_exptl_crystal_size_max 0.18
_exptl_crystal_size_mid 0.13
_exptl_crystal_size_min 0.11
_refine_diff_density_max 0.157
_refine_diff_density_min -0.205
_refine_diff_density_rms 0.042
_refine_ls_extinction_method none
_refine_ls_goodness_of_fit_ref 0.933
_refine_ls_hydrogen_treatment mixed
_refine_ls_matrix_type full
_refine_ls_number_parameters 378
_refine_ls_number_reflns 2509
_refine_ls_number_restraints 0
_refine_ls_restrained_S_all 0.933
_refine_ls_R_factor_all 0.0780
_refine_ls_R_factor_gt 0.0472
_refine_ls_shift/su_max 0.000
_refine_ls_shift/su_mean 0.000
_refine_ls_structure_factor_coef Fsqd
_refine_ls_weighting_details 'calc w=1/[\s^2^(Fo^2^)+(0.0734P)^2^+0.0000P] where P=(Fo^2^+2Fc^2^)/3'
_refine_ls_weighting_scheme calc
_refine_ls_wR_factor_gt 0.1113
_refine_ls_wR_factor_ref 0.1299
_reflns_number_gt 1611
_reflns_number_total 2509
_reflns_threshold_expression >2sigma(I)
_cod_data_source_file jo3019126_si_002_1.cif
_cod_data_source_block 1a
_cod_original_cell_volume 1383.8(7)
_cod_database_code 4027728

loop_
_symmetry_equiv_pos_as_xyz
'x, y, z'
'-x, -y, -z'

loop_
_atom_site_label
_atom_site_type_symbol
_atom_site_fract_x
_atom_site_fract_y
_atom_site_fract_z
_atom_site_U_iso_or_equiv
_atom_site_adp_type
_atom_site_occupancy
_atom_site_symmetry_multiplicity
_atom_site_calc_flag
_atom_site_refinement_flags
H4' H 0.429(4) 1.299(3) 1.356(2) 0.033(13) Uiso 1 1 d .
H5' H 0.168(4) 0.663(4) 0.588(3) 0.063(16) Uiso 1 1 d .
N2 N 0.2426(3) 0.9784(3) 0.9224(2) 0.0280(8) Uani 1 1 d .
N5 N 0.1771(4) 0.6031(4) 0.6161(2) 0.0359(10) Uani 1 1 d .
N1 N 0.3776(3) 0.8489(3) 1.0288(2) 0.0330(9) Uani 1 1 d .
N4 N 0.4532(4) 1.2211(4) 1.3354(2) 0.0361(9) Uani 1 1 d .
C6 C 0.2572(4) 0.8525(4) 0.8704(3) 0.0277(10) Uani 1 1 d .
C17 C 0.4112(4) 1.0266(4) 1.1812(3) 0.0306(10) Uani 1 1 d .
H17 H 0.4522 0.9781 1.2188 0.037 Uiso 1 1 calc R
N3 N 0.3299(3) 1.3462(3) 1.2397(2) 0.0355(9) Uani 1 1 d .
C15 C 0.3370(4) 1.2290(4) 1.1832(3) 0.0301(10) Uani 1 1 d .
C13 C 0.2931(4) 1.0415(4) 1.0250(3) 0.0277(10) Uani 1 1 d .
C5 C 0.2052(4) 0.7879(4) 0.7677(3) 0.0297(10) Uani 1 1 d .
H5 H 0.1542 0.8282 0.7273 0.036 Uiso 1 1 calc R
C4 C 0.2243(4) 0.6632(4) 0.7191(3) 0.0297(10) Uani 1 1 d .
C18 C 0.3611(4) 0.9672(4) 1.0766(3) 0.0284(10) Uani 1 1 d .
C2 C 0.3453(4) 0.6652(4) 0.8757(3) 0.0353(11) Uani 1 1 d .
H2 H 0.3950 0.6236 0.9156 0.042 Uiso 1 1 calc R
C16 C 0.4055(4) 1.1521(4) 1.2347(3) 0.0300(10) Uani 1 1 d .
C1 C 0.3262(4) 0.7904(4) 0.9269(3) 0.0277(10) Uani 1 1 d .
C12 C 0.0299(5) 1.0294(4) 0.8504(2) 0.0326(11) Uani 1 1 d .
H12 H -0.0254 0.9669 0.8724 0.039 Uiso 1 1 calc R
C31 C 0.1505(4) 0.4623(4) 0.5565(3) 0.0302(10) Uani 1 1 d .
C14 C 0.2820(4) 1.1665(4) 1.0774(3) 0.0299(10) Uani 1 1 d .
H14 H 0.2347 1.2113 1.0393 0.036 Uiso 1 1 calc R
C3 C 0.2973(4) 0.6032(4) 0.7751(3) 0.0339(11) Uani 1 1 d .
H3 H 0.3145 0.5243 0.7476 0.041 Uiso 1 1 calc R
C8 C 0.2646(4) 1.1404(4) 0.8388(3) 0.0359(11) Uani 1 1 d .
H8 H 0.3655 1.1525 0.8532 0.043 Uiso 1 1 calc R
C7 C 0.1781(5) 1.0499(4) 0.8683(3) 0.0280(10) Uani 1 1 d .
C20 C 0.3547(5) 1.5121(4) 1.1595(3) 0.0412(11) Uani 1 1 d .
H20 H 0.4505 1.5128 1.1639 0.049 Uiso 1 1 calc R
C36 C 0.1786(4) 0.4296(4) 0.4669(3) 0.0359(11) Uani 1 1 d .
H36 H 0.2189 0.5005 0.4454 0.043 Uiso 1 1 calc R
C9 C 0.2018(5) 1.2104(4) 0.7895(3) 0.0424(12) Uani 1 1 d .
H9 H 0.2571 1.2716 0.7666 0.051 Uiso 1 1 calc R
C19 C 0.2689(5) 1.4258(4) 1.1943(3) 0.0321(11) Uani 1 1 d .
C10 C 0.0530(5) 1.1918(4) 0.7722(3) 0.0406(12) Uani 1 1 d .
H10 H 0.0095 1.2436 0.7393 0.049 Uiso 1 1 calc R
C11 C -0.0328(5) 1.0998(4) 0.8017(3) 0.0380(11) Uani 1 1 d .
H11 H -0.1338 1.0872 0.7876 0.046 Uiso 1 1 calc R
C35 C 0.1481(4) 0.2912(5) 0.4065(3) 0.0400(11) Uani 1 1 d .
H35 H 0.1671 0.2755 0.3474 0.048 Uiso 1 1 calc R
C24 C 0.1290(5) 1.4257(4) 1.1901(3) 0.0431(12) Uani 1 1 d .
H24 H 0.0745 1.3690 1.2162 0.052 Uiso 1 1 calc R
C21 C 0.2970(5) 1.5944(4) 1.1194(3) 0.0434(12) Uani 1 1 d .
H21 H 0.3521 1.6534 1.0950 0.052 Uiso 1 1 calc R
C32 C 0.0891(4) 0.3552(4) 0.5840(3) 0.0384(11) Uani 1 1 d .
H32 H 0.0643 0.3703 0.6410 0.046 Uiso 1 1 calc R
C23 C 0.0709(5) 1.5061(4) 1.1489(3) 0.0524(13) Uani 1 1 d .
H23 H -0.0254 1.5046 1.1437 0.063 Uiso 1 1 calc R
C34 C 0.0922(5) 0.1851(4) 0.4359(3) 0.0441(12) Uani 1 1 d .
H34 H 0.0744 0.0957 0.3998 0.053 Uiso 1 1 calc R
C33 C 0.0623(4) 0.2186(4) 0.5251(3) 0.0444(12) Uani 1 1 d .
H33 H 0.0230 0.1477 0.5470 0.053 Uiso 1 1 calc R
C25 C 0.5279(5) 1.1906(4) 1.4122(3) 0.0379(11) Uani 1 1 d .
C22 C 0.1559(6) 1.5914(4) 1.1144(3) 0.0484(12) Uani 1 1 d .
H22 H 0.1167 1.6495 1.0866 0.058 Uiso 1 1 calc R
C27 C 0.5969(5) 1.2363(5) 1.5864(3) 0.0553(14) Uani 1 1 d .
H27 H 0.5966 1.2780 1.6488 0.066 Uiso 1 1 calc R
C26 C 0.5223(4) 1.2577(4) 1.5070(3) 0.0458(12) Uani 1 1 d .
H26 H 0.4665 1.3152 1.5116 0.055 Uiso 1 1 calc R
C30 C 0.6113(5) 1.1049(4) 1.3999(3) 0.0442(12) Uani 1 1 d .
H30 H 0.6157 1.0657 1.3383 0.053 Uiso 1 1 calc R
C29 C 0.6837(4) 1.0823(4) 1.4805(4) 0.0504(13) Uani 1 1 d .
H29 H 0.7385 1.0239 1.4765 0.061 Uiso 1 1 calc R
C28 C 0.6767(5) 1.1479(5) 1.5729(4) 0.0571(14) Uani 1 1 d .
H28 H 0.7292 1.1310 1.6285 0.068 Uiso 1 1 calc R

loop_
_atom_site_aniso_label
_atom_site_aniso_U_11
_atom_site_aniso_U_22
_atom_site_aniso_U_33
_atom_site_aniso_U_23
_atom_site_aniso_U_13
_atom_site_aniso_U_12
N2 0.027(2) 0.028(2) 0.030(2) 0.0151(19) 0.0046(16) 0.0115(17)
N5 0.043(2) 0.033(3) 0.032(3) 0.017(2) 0.0057(18) 0.0131(19)
N1 0.032(2) 0.039(2) 0.031(2) 0.0211(19) 0.0063(17) 0.0133(18)
N4 0.046(2) 0.038(3) 0.032(3) 0.018(2) 0.0151(19) 0.021(2)
C6 0.024(2) 0.025(3) 0.033(3) 0.013(2) 0.007(2) 0.006(2)
C17 0.030(3) 0.038(3) 0.024(3) 0.018(2) 0.003(2) 0.011(2)
N3 0.046(2) 0.038(2) 0.032(2) 0.019(2) 0.0155(17) 0.022(2)
C15 0.023(2) 0.038(3) 0.038(3) 0.023(3) 0.011(2) 0.013(2)
C13 0.020(2) 0.034(3) 0.026(3) 0.014(2) 0.005(2) 0.005(2)
C5 0.024(3) 0.030(3) 0.036(3) 0.018(2) 0.006(2) 0.009(2)
C4 0.024(2) 0.032(3) 0.028(3) 0.011(2) 0.001(2) 0.007(2)
C18 0.020(2) 0.035(3) 0.035(3) 0.021(2) 0.006(2) 0.012(2)
C2 0.031(3) 0.038(3) 0.035(3) 0.021(2) 0.002(2) 0.010(2)
C16 0.034(3) 0.036(3) 0.018(3) 0.011(2) 0.007(2) 0.009(2)
C1 0.026(3) 0.028(3) 0.032(3) 0.016(2) 0.006(2) 0.011(2)
C12 0.037(3) 0.033(3) 0.030(2) 0.018(2) 0.008(2) 0.013(2)
C31 0.026(3) 0.032(3) 0.028(3) 0.012(3) 0.002(2) 0.010(2)
C14 0.029(3) 0.035(3) 0.026(3) 0.016(2) 0.005(2) 0.012(2)
C3 0.033(3) 0.030(3) 0.036(3) 0.013(2) 0.004(2) 0.014(2)
C8 0.029(3) 0.036(3) 0.043(3) 0.021(2) 0.006(2) 0.011(2)
C7 0.026(3) 0.026(3) 0.028(2) 0.011(2) 0.000(2) 0.010(2)
C20 0.041(3) 0.045(3) 0.045(3) 0.024(3) 0.015(2) 0.020(3)
C36 0.036(3) 0.039(3) 0.034(3) 0.019(2) 0.008(2) 0.013(2)
C9 0.039(3) 0.043(3) 0.052(3) 0.032(2) 0.014(2) 0.012(2)
C19 0.043(3) 0.023(3) 0.030(2) 0.012(2) 0.010(2) 0.012(2)
C10 0.044(3) 0.042(3) 0.038(3) 0.019(2) 0.004(2) 0.026(3)
C11 0.033(3) 0.043(3) 0.039(3) 0.019(2) 0.006(2) 0.015(2)
C35 0.036(3) 0.054(3) 0.031(3) 0.017(3) 0.010(2) 0.017(2)
C24 0.034(3) 0.053(3) 0.053(3) 0.031(3) 0.019(2) 0.018(3)
C21 0.056(4) 0.041(3) 0.039(3) 0.020(2) 0.015(2) 0.019(3)
C32 0.044(3) 0.038(3) 0.030(2) 0.017(3) 0.009(2) 0.007(2)
C23 0.045(3) 0.055(3) 0.065(3) 0.027(3) 0.017(3) 0.024(3)
C34 0.050(3) 0.040(3) 0.036(3) 0.007(2) 0.008(2) 0.017(3)
C33 0.048(3) 0.035(3) 0.041(3) 0.015(2) 0.007(2) 0.007(2)
C25 0.038(3) 0.040(3) 0.030(3) 0.021(2) 0.003(2) 0.007(2)
C22 0.054(4) 0.047(3) 0.049(3) 0.021(3) 0.011(3) 0.028(3)
C27 0.056(3) 0.062(4) 0.024(3) 0.018(3) 0.001(3) -0.007(3)
C26 0.045(3) 0.045(3) 0.036(3) 0.017(3) 0.005(2) 0.001(2)
C30 0.045(3) 0.048(3) 0.036(3) 0.025(2) 0.005(2) 0.011(3)
C29 0.034(3) 0.059(3) 0.048(3) 0.030(3) -0.001(3) 0.006(2)
C28 0.046(3) 0.069(4) 0.045(4) 0.035(3) -0.004(3) 0.006(3)

loop_
_atom_type_symbol
_atom_type_description
_atom_type_scat_dispersion_real
_atom_type_scat_dispersion_imag
_atom_type_scat_source
C C 0.0033 0.0016 'International Tables Vol C Tables 4.2.6.8 and 6.1.1.4'
H H 0.0000 0.0000 'International Tables Vol C Tables 4.2.6.8 and 6.1.1.4'
N N 0.0061 0.0033 'International Tables Vol C Tables 4.2.6.8 and 6.1.1.4'

loop_
_geom_angle_atom_site_label_1
_geom_angle_atom_site_label_2
_geom_angle_atom_site_label_3
_geom_angle
C7 N2 C13 113.7(3)
C7 N2 C6 119.2(3)
C13 N2 C6 127.1(3)
C4 N5 C31 130.2(3)
C18 N1 C1 124.2(3)
C25 N4 C16 129.3(4)
C1 C6 C5 116.1(4)
C1 C6 N2 116.5(3)
C5 C6 N2 127.4(3)
C18 C17 C16 127.1(3)
C19 N3 C15 119.6(3)
N3 C15 C16 117.0(3)
N3 C15 C14 130.4(3)
C16 C15 C14 112.6(4)
C18 C13 N2 111.6(4)
C18 C13 C14 120.6(4)
N2 C13 C14 127.8(3)
C6 C5 C4 125.4(3)
C3 C4 N5 116.7(4)
C3 C4 C5 118.7(4)
N5 C4 C5 124.6(3)
N1 C18 C13 122.2(3)
N1 C18 C17 124.5(3)
C13 C18 C17 113.3(4)
C3 C2 C1 126.7(3)
N4 C16 C15 107.6(4)
N4 C16 C17 132.3(4)
C15 C16 C17 120.1(4)
C6 C1 N1 118.4(4)
C6 C1 C2 117.3(4)
N1 C1 C2 124.3(3)
C11 C12 C7 118.6(4)
C32 C31 C36 116.1(4)
C32 C31 N5 120.4(4)
C36 C31 N5 123.4(4)
C13 C14 C15 126.2(3)
C4 C3 C2 115.8(4)
C9 C8 C7 118.2(4)
C8 C7 C12 123.3(3)
C8 C7 N2 119.1(4)
C12 C7 N2 117.6(4)
C21 C20 C19 118.4(4)
C31 C36 C35 123.5(4)
C8 C9 C10 119.0(4)
N3 C19 C24 119.9(4)
N3 C19 C20 118.6(4)
C24 C19 C20 121.4(4)
C11 C10 C9 122.1(4)
C12 C11 C10 118.7(4)
C34 C35 C36 120.2(4)
C23 C24 C19 120.2(4)
C20 C21 C22 119.4(4)
C31 C32 C33 120.0(4)
C24 C23 C22 118.3(4)
C35 C34 C33 115.9(4)
C34 C33 C32 124.1(4)
N4 C25 C30 120.8(4)
N4 C25 C26 115.4(4)
C30 C25 C26 123.7(4)
C23 C22 C21 122.3(4)
C26 C27 C28 116.9(4)
C27 C26 C25 119.0(4)
C29 C30 C25 116.5(4)
C30 C29 C28 119.2(4)
C27 C28 C29 124.7(4)

loop_
_geom_bond_atom_site_label_1
_geom_bond_atom_site_label_2
_geom_bond_distance
N2 C7 1.376(4)
N2 C13 1.398(4)
N2 C6 1.456(4)
N5 C4 1.400(5)
N5 C31 1.480(5)
N1 C18 1.378(4)
N1 C1 1.382(4)
N4 C25 1.336(5)
N4 C16 1.385(5)
C6 C1 1.338(4)
C6 C5 1.400(5)
C17 C18 1.419(5)
C17 C16 1.421(5)
N3 C19 1.361(4)
N3 C15 1.371(4)
C15 C16 1.420(5)
C15 C14 1.436(5)
C13 C18 1.394(5)
C13 C14 1.435(5)
C5 C4 1.451(5)
C4 C3 1.334(4)
C2 C3 1.372(5)
C2 C1 1.468(5)
C12 C11 1.312(4)
C12 C7 1.366(5)
C31 C32 1.360(5)
C31 C36 1.413(5)
C8 C9 1.315(5)
C8 C7 1.355(5)
C20 C21 1.331(5)
C20 C19 1.379(5)
C36 C35 1.453(5)
C9 C10 1.376(5)
C19 C24 1.368(5)
C10 C11 1.363(5)
C35 C34 1.353(5)
C24 C23 1.323(5)
C21 C22 1.370(5)
C32 C33 1.439(5)
C23 C22 1.365(6)
C34 C33 1.416(5)
C25 C30 1.397(5)
C25 C26 1.445(5)
C27 C26 1.309(5)
C27 C28 1.395(6)
C30 C29 1.323(5)
C29 C28 1.415(6)

loop_
_cod_related_entry_id
_cod_related_entry_database
_cod_related_entry_code
1 ChemSpider 30659570
